data_1008567
loop_
_publ_author_name
'Chaillout, C'
'Huang, Q'
'Cava, R J'
'Chenavas, J'
'Santoro, A'
'Bordet, P'
'Hodeau, J L'
'Krajewski, J J'
'Levy, J P'
'Marezio, M'
'Peck, W F jr'

_publ_section_title
;
Synthesis and crystal structure of BaSrCuO~2+x~CO~3~
;
_journal_coden_ASTM PHYCE6
_journal_name_full 'Physica C (Amsterdam) (152,1988-)'
_journal_page_first 335
_journal_page_last 344
_journal_paper_doi 10.1016/0921-4534(92)90358-J
_journal_volume 195
_journal_year 1992
_chemical_formula_structural 'Ba Sr Cu O2.05 (C O3)'
_chemical_formula_sum 'C Ba Cu O5.05 Sr'
_chemical_name_systematic
;
Barium strontium copper oxide carbonate (1/1/1/2.05/1)
;
_space_group_IT_number 127
_symmetry_cell_setting tetragonal
_symmetry_Int_Tables_number 127
_symmetry_space_group_name_Hall '-P 4 2ab'
_symmetry_space_group_name_H-M 'P 4/m b m'
_cell_angle_alpha 90
_cell_angle_beta 90
_cell_angle_gamma 90
_cell_formula_units_Z 2
_cell_length_a 5.5899(2)
_cell_length_b 5.5899(2)
_cell_length_c 7.7153(3)
_cell_volume 241.1
_refine_ls_R_factor_all 0.059
_cod_depositor_comments
;
 Correcting the summary chemical formula by changing it from 'Ba Cu O5.05 Sr'
 to 'C Ba Cu O5.05 Sr'.

 Antanas Vaitkus,
 2018-07-07
;
_cod_database_code 1008567

loop_
_symmetry_equiv_pos_as_xyz
x,y,z
-x,-y,z
1/2+x,1/2-y,z
1/2-x,1/2+y,z
-y,x,z
y,-x,z
1/2+y,1/2+x,z
1/2-y,1/2-x,z
-x,-y,-z
x,y,-z
1/2-x,1/2+y,-z
1/2+x,1/2-y,-z
y,-x,-z
-y,x,-z
1/2-y,1/2-x,-z
1/2+y,1/2+x,-z

loop_
_atom_site_label
_atom_site_type_symbol
_atom_site_symmetry_multiplicity
_atom_site_Wyckoff_symbol
_atom_site_fract_x
_atom_site_fract_y
_atom_site_fract_z
_atom_site_occupancy
_atom_site_attached_hydrogens
_atom_site_calc_flag
Ba1 Ba2+ 4 e 0. 0. 0.2115(11) 0.5 0 d
Sr1 Sr2+ 4 e 0. 0. 0.2423(8) 0.5 0 d
Cu1 Cu2+ 2 d 0.5 0. 0. 1. 0 d
C1 C4+ 2 c 0.5 0. 0.5 1. 0 d
O1 O2- 8 k 0.3434(8) 0.8434(8) 0.4553(10) 0.2625 0 d
O2 O2- 8 k 0.2509(5) 0.7509(5) 0.0187(7) 0.5 0 d
O3 O2- 8 k 0.4672(19) 0.9672(19) 0.3286(12) 0.25 0 d
O4 O2- 8 k 0.4140(18) 0.9140(18) 0.3771(18) 0.25 0 d

loop_
_atom_type_symbol
_atom_type_oxidation_number
Ba2+ 2.000
Sr2+ 2.000
Cu2+ 2.100
C4+ 4.000
O2- -2.000
